data_4500661
loop_
_publ_author_name
'Moorthy, Jarugu Narasimha'
'Natarajan, Palani'
'Bajpai, Alankriti'
'Venugopalan, Paloth'

_publ_section_title
;
 Trigonal Rigid Triphenols: Self-Assembly and Multicomponent Lattice
 Inclusion
;
_journal_issue 8
_journal_name_full 'Crystal Growth &amp; Design'
_journal_page_first 3406
_journal_paper_doi 10.1021/cg200074z
_journal_volume 11
_journal_year 2011
_chemical_formula_sum 'C44 H63 N O12'
_chemical_formula_weight 797.95
_chemical_name_common tris(2,6-dimethyl-4-hydroxyphenyl)benzene
_chemical_name_systematic tris(2,6-dimethyl-4-hydroxyphenyl)benzene
_space_group_IT_number 14
_symmetry_cell_setting monoclinic
_symmetry_space_group_name_Hall '-P 2yn'
_symmetry_space_group_name_H-M 'P 1 21/n 1'
_atom_sites_solution_hydrogens geom
_atom_sites_solution_primary direct
_atom_sites_solution_secondary difmap
_audit_creation_method SHELXL-97
_cell_angle_alpha 90.00
_cell_angle_beta 100.752(4)
_cell_angle_gamma 90.00
_cell_formula_units_Z 4
_cell_length_a 13.932(3)
_cell_length_b 11.104(2)
_cell_length_c 28.633(6)
_cell_measurement_reflns_used 1595
_cell_measurement_temperature 100(2)
_cell_measurement_theta_max 19.76
_cell_measurement_theta_min 2.34
_cell_volume 4351.8(15)
_computing_cell_refinement 'Bruker SAINT'
_computing_data_collection 'Bruker APEX'
_computing_data_reduction 'Bruker SAINT'
_computing_molecular_graphics 'SHELXL 5.1, XP (Sheldrick, 1994)'
_computing_publication_material SHELXS-97
_computing_structure_refinement 'SHELXL-97 (Sheldrick, 2008)'
_computing_structure_solution 'SHELXS-97 (Sheldrick, 2008)'
_diffrn_ambient_temperature 100(2)
_diffrn_measured_fraction_theta_full 0.991
_diffrn_measured_fraction_theta_max 0.991
_diffrn_measurement_device_type 'Bruker SMART APEX'
_diffrn_measurement_method 'phi and omega scans'
_diffrn_radiation_monochromator graphite
_diffrn_radiation_source 'fine-focus sealed tube'
_diffrn_radiation_type MoK\a
_diffrn_radiation_wavelength 0.71073
_diffrn_reflns_av_R_equivalents 0.0857
_diffrn_reflns_av_sigmaI/netI 0.1025
_diffrn_reflns_limit_h_max 16
_diffrn_reflns_limit_h_min -13
_diffrn_reflns_limit_k_max 13
_diffrn_reflns_limit_k_min -13
_diffrn_reflns_limit_l_max 34
_diffrn_reflns_limit_l_min -33
_diffrn_reflns_number 21906
_diffrn_reflns_theta_full 25.00
_diffrn_reflns_theta_max 25.00
_diffrn_reflns_theta_min 2.34
_exptl_absorpt_coefficient_mu 0.088
_exptl_absorpt_correction_T_max 0.989
_exptl_absorpt_correction_T_min 0.984
_exptl_absorpt_correction_type multi-scan
_exptl_absorpt_process_details 'SADABS (Bruker, 2009)'
_exptl_crystal_colour colourless
_exptl_crystal_density_diffrn 1.218
_exptl_crystal_density_method 'not measured'
_exptl_crystal_description blocks
_exptl_crystal_F_000 1720
_exptl_crystal_size_max 0.2
_exptl_crystal_size_mid 0.1
_exptl_crystal_size_min 0.1
_refine_diff_density_max 0.259
_refine_diff_density_min -0.237
_refine_diff_density_rms 0.048
_refine_ls_extinction_method none
_refine_ls_goodness_of_fit_ref 1.034
_refine_ls_hydrogen_treatment constr
_refine_ls_matrix_type full
_refine_ls_number_parameters 677
_refine_ls_number_reflns 7605
_refine_ls_number_restraints 222
_refine_ls_restrained_S_all 1.074
_refine_ls_R_factor_all 0.1278
_refine_ls_R_factor_gt 0.0656
_refine_ls_shift/su_max 0.000
_refine_ls_shift/su_mean 0.000
_refine_ls_structure_factor_coef Fsqd
_refine_ls_weighting_details 'calc w=1/[\s^2^(Fo^2^)+(0.0403P)^2^+0.0000P] where P=(Fo^2^+2Fc^2^)/3'
_refine_ls_weighting_scheme calc
_refine_ls_wR_factor_gt 0.1221
_refine_ls_wR_factor_ref 0.1398
_reflns_number_gt 4186
_reflns_number_total 7605
_reflns_threshold_expression >2sigma(I)
_cod_data_source_file cg200074z_si_002.cif
_cod_data_source_block H1-C-Aca
_cod_depositor_comments
;
The following automatic conversions were performed:

'_symmetry_cell_setting' value 'Monoclinic' changed to 'monoclinic'
according to /home/saulius/struct/CIF-dictionaries/cif_core.dic
dictionary named 'cif_core.dic' version 2.4.1 from
2010-06-29.

'_exptl_absorpt_correction_type' value 'MULTI-SCAN'
changed to 'multi-scan' according to
/home/saulius/struct/CIF-dictionaries/cif_core.dic dictionary named
'cif_core.dic' version 2.4.1 from 2010-06-29.

Automatic conversion script
Id: cif_fix_values 1715 2011-07-08 13:25:40Z adriana 
;
_cod_original_cell_volume 4351.9(16)
_cod_original_sg_symbol_H-M P2(1)/n
_cod_database_code 4500661

loop_
_symmetry_equiv_pos_as_xyz
'x, y, z'
'-x+1/2, y+1/2, -z+1/2'
'-x, -y, -z'
'x-1/2, -y-1/2, z-1/2'

loop_
_atom_site_label
_atom_site_type_symbol
_atom_site_fract_x
_atom_site_fract_y
_atom_site_fract_z
_atom_site_U_iso_or_equiv
_atom_site_adp_type
_atom_site_occupancy
_atom_site_symmetry_multiplicity
_atom_site_calc_flag
_atom_site_refinement_flags
_atom_site_disorder_assembly
_atom_site_disorder_group
O1 O 0.13369(14) 0.36318(17) 0.03849(7) 0.0429(6) Uani 1 1 d . . .
H1A H 0.1440 0.3722 0.0107 0.064 Uiso 1 1 calc R . .
O2 O 0.65063(13) 1.12085(17) 0.25248(7) 0.0373(5) Uani 1 1 d . . .
H2A H 0.6781 1.0759 0.2746 0.056 Uiso 1 1 calc R . .
O3 O -0.24809(14) 1.23714(17) 0.19537(7) 0.0424(6) Uani 1 1 d . . .
H3A H -0.2741 1.2028 0.2160 0.064 Uiso 1 1 calc R . .
C1 C 0.1587(2) 0.8112(2) 0.13465(9) 0.0265(7) Uani 1 1 d . . .
C2 C 0.2515(2) 0.8561(2) 0.15264(9) 0.0269(7) Uani 1 1 d . . .
H2B H 0.3068 0.8128 0.1467 0.032 Uiso 1 1 calc R . .
C3 C 0.2661(2) 0.9622(2) 0.17902(9) 0.0256(7) Uani 1 1 d . . .
C4 C 0.1846(2) 1.0254(2) 0.18646(9) 0.0275(7) Uani 1 1 d . . .
H4A H 0.1933 1.0980 0.2043 0.033 Uiso 1 1 calc R . .
C5 C 0.09046(19) 0.9854(2) 0.16851(9) 0.0265(7) Uani 1 1 d . . .
C6 C 0.0784(2) 0.8771(2) 0.14305(9) 0.0285(7) Uani 1 1 d . . .
H6A H 0.0143 0.8480 0.1313 0.034 Uiso 1 1 calc R . .
C7 C 0.14669(19) 0.6934(2) 0.10860(9) 0.0265(7) Uani 1 1 d . . .
C8 C 0.17321(19) 0.5861(3) 0.13352(9) 0.0281(7) Uani 1 1 d . . .
C9 C 0.16721(19) 0.4776(3) 0.10934(10) 0.0310(7) Uani 1 1 d . . .
H9A H 0.1848 0.4052 0.1265 0.037 Uiso 1 1 calc R . .
C10 C 0.1358(2) 0.4727(3) 0.06029(10) 0.0317(7) Uani 1 1 d . . .
C11 C 0.1068(2) 0.5785(3) 0.03626(10) 0.0322(7) Uani 1 1 d . . .
H11A H 0.0833 0.5757 0.0029 0.039 Uiso 1 1 calc R . .
C12 C 0.1110(2) 0.6889(3) 0.05953(10) 0.0321(7) Uani 1 1 d . . .
C13 C 0.0743(2) 0.7994(3) 0.03128(10) 0.0433(8) Uani 1 1 d . . .
H13A H 0.0981 0.7992 0.0012 0.065 Uiso 1 1 calc R . .
H13B H 0.0981 0.8716 0.0495 0.065 Uiso 1 1 calc R . .
H13C H 0.0027 0.7994 0.0248 0.065 Uiso 1 1 calc R . .
C14 C 0.2080(2) 0.5861(3) 0.18684(9) 0.0420(8) Uani 1 1 d . . .
H14A H 0.2137 0.5029 0.1985 0.063 Uiso 1 1 calc R . .
H14B H 0.1610 0.6297 0.2021 0.063 Uiso 1 1 calc R . .
H14C H 0.2719 0.6256 0.1945 0.063 Uiso 1 1 calc R . .
C15 C 0.36745(19) 1.0040(2) 0.19886(9) 0.0263(7) Uani 1 1 d . . .
C16 C 0.4024(2) 1.1136(2) 0.18384(9) 0.0275(7) Uani 1 1 d . . .
C17 C 0.4975(2) 1.1477(2) 0.20173(10) 0.0304(7) Uani 1 1 d . . .
H17A H 0.5224 1.2194 0.1904 0.036 Uiso 1 1 calc R . .
C18 C 0.5571(2) 1.0798(3) 0.23579(9) 0.0285(7) Uani 1 1 d . . .
C19 C 0.5223(2) 0.9742(3) 0.25173(9) 0.0307(7) Uani 1 1 d . . .
H19A H 0.5631 0.9278 0.2754 0.037 Uiso 1 1 calc R . .
C20 C 0.4282(2) 0.9351(2) 0.23349(9) 0.0281(7) Uani 1 1 d . . .
C21 C 0.3391(2) 1.1970(3) 0.14950(10) 0.0370(8) Uani 1 1 d . . .
H21A H 0.3023 1.2502 0.1671 0.055 Uiso 1 1 calc R . .
H21B H 0.2934 1.1494 0.1265 0.055 Uiso 1 1 calc R . .
H21C H 0.3804 1.2455 0.1326 0.055 Uiso 1 1 calc R . .
C22 C 0.3943(2) 0.8193(2) 0.25284(10) 0.0375(8) Uani 1 1 d . . .
H22A H 0.4106 0.7513 0.2340 0.056 Uiso 1 1 calc R . .
H22B H 0.3234 0.8223 0.2511 0.056 Uiso 1 1 calc R . .
H22C H 0.4268 0.8092 0.2860 0.056 Uiso 1 1 calc R . .
C23 C 0.00326(19) 1.0554(2) 0.17681(9) 0.0269(7) Uani 1 1 d . . .
C24 C -0.0406(2) 1.0270(2) 0.21560(9) 0.0287(7) Uani 1 1 d . . .
C25 C -0.1241(2) 1.0885(3) 0.22227(10) 0.0312(7) Uani 1 1 d . . .
H25A H -0.1538 1.0693 0.2486 0.037 Uiso 1 1 calc R . .
C26 C -0.1636(2) 1.1771(3) 0.19087(10) 0.0318(7) Uani 1 1 d . . .
C27 C -0.1191(2) 1.2073(3) 0.15320(10) 0.0326(7) Uani 1 1 d . . .
H27A H -0.1462 1.2695 0.1320 0.039 Uiso 1 1 calc R . .
C28 C -0.0356(2) 1.1482(2) 0.14579(10) 0.0298(7) Uani 1 1 d . . .
C29 C 0.0002(2) 0.9290(3) 0.24985(10) 0.0414(8) Uani 1 1 d . . .
H29A H -0.0363 0.9263 0.2760 0.062 Uiso 1 1 calc R . .
H29B H 0.0692 0.9455 0.2626 0.062 Uiso 1 1 calc R . .
H29C H -0.0058 0.8513 0.2333 0.062 Uiso 1 1 calc R . .
C30 C 0.0119(2) 1.1822(3) 0.10464(10) 0.0379(8) Uani 1 1 d . . .
H30A H -0.0226 1.2510 0.0878 0.057 Uiso 1 1 calc R . .
H30B H 0.0091 1.1137 0.0828 0.057 Uiso 1 1 calc R . .
H30C H 0.0803 1.2041 0.1165 0.057 Uiso 1 1 calc R . .
O4 O 0.5817(4) 1.2222(4) 0.03613(19) 0.0643(18) Uani 0.541(4) 1 d PD A 1
O5 O 0.5703(4) 1.3862(5) -0.0409(2) 0.091(2) Uani 0.541(4) 1 d PD A 1
O6 O 0.4771(5) 1.2690(6) -0.1290(2) 0.079(2) Uani 0.541(4) 1 d PD A 1
O7 O 0.3046(5) 1.1414(5) -0.11869(19) 0.0690(19) Uani 0.541(4) 1 d PD A 1
O8 O 0.2840(5) 1.0308(4) -0.0320(2) 0.0640(17) Uani 0.541(4) 1 d PD A 1
O9 O 0.4201(4) 1.1005(5) 0.04798(17) 0.0634(18) Uani 0.541(4) 1 d PD A 1
C31 C 0.6216(9) 1.3409(8) 0.0415(4) 0.096(4) Uani 0.541(4) 1 d PD A 1
H31A H 0.6778 1.3434 0.0683 0.115 Uiso 0.541(4) 1 calc PR A 1
H31B H 0.5716 1.3987 0.0481 0.115 Uiso 0.541(4) 1 calc PR A 1
C32 C 0.6541(7) 1.3736(14) -0.0043(4) 0.103(6) Uani 0.541(4) 1 d PD A 1
H32A H 0.6912 1.4501 -0.0002 0.124 Uiso 0.541(4) 1 calc PR A 1
H32B H 0.6974 1.3099 -0.0129 0.124 Uiso 0.541(4) 1 calc PR A 1
C33 C 0.5965(10) 1.4086(14) -0.0854(4) 0.154(7) Uani 0.541(4) 1 d PD A 1
H33A H 0.6524 1.3564 -0.0888 0.185 Uiso 0.541(4) 1 calc PR A 1
H33B H 0.6180 1.4933 -0.0865 0.185 Uiso 0.541(4) 1 calc PR A 1
C34 C 0.5143(13) 1.3859(11) -0.1262(4) 0.084(5) Uani 0.541(4) 1 d PD A 1
H34A H 0.4605 1.4426 -0.1238 0.101 Uiso 0.541(4) 1 calc PR A 1
H34B H 0.5372 1.4041 -0.1562 0.101 Uiso 0.541(4) 1 calc PR A 1
C35 C 0.3956(8) 1.2529(8) -0.1660(3) 0.083(4) Uani 0.541(4) 1 d PD A 1
H35A H 0.4180 1.2520 -0.1969 0.100 Uiso 0.541(4) 1 calc PR A 1
H35B H 0.3503 1.3216 -0.1663 0.100 Uiso 0.541(4) 1 calc PR A 1
C36 C 0.3425(9) 1.1382(11) -0.1606(4) 0.097(5) Uani 0.541(4) 1 d PD A 1
H36A H 0.2886 1.1274 -0.1882 0.117 Uiso 0.541(4) 1 calc PR A 1
H36B H 0.3877 1.0692 -0.1596 0.117 Uiso 0.541(4) 1 calc PR A 1
C37 C 0.2351(8) 1.0518(9) -0.1161(3) 0.079(4) Uani 0.541(4) 1 d PD A 1
H37A H 0.2635 0.9715 -0.1201 0.095 Uiso 0.541(4) 1 calc PR A 1
H37B H 0.1778 1.0632 -0.1419 0.095 Uiso 0.541(4) 1 calc PR A 1
C38 C 0.2037(7) 1.0588(12) -0.0681(3) 0.068(3) Uani 0.541(4) 1 d PD A 1
H38A H 0.1798 1.1409 -0.0631 0.082 Uiso 0.541(4) 1 calc PR A 1
H38B H 0.1498 1.0013 -0.0672 0.082 Uiso 0.541(4) 1 calc PR A 1
C39 C 0.2625(7) 1.0355(11) 0.0138(3) 0.109(6) Uani 0.541(4) 1 d PD A 1
H39A H 0.2097 0.9779 0.0166 0.130 Uiso 0.541(4) 1 calc PR A 1
H39B H 0.2407 1.1174 0.0206 0.130 Uiso 0.541(4) 1 calc PR A 1
C40 C 0.3540(7) 1.0031(9) 0.0482(4) 0.085(4) Uani 0.541(4) 1 d PD A 1
H40A H 0.3396 0.9913 0.0805 0.102 Uiso 0.541(4) 1 calc PR A 1
H40B H 0.3824 0.9277 0.0382 0.102 Uiso 0.541(4) 1 calc PR A 1
C41 C 0.5106(6) 1.0660(7) 0.0751(5) 0.054(4) Uani 0.541(4) 1 d PD A 1
H41A H 0.5418 1.0037 0.0582 0.065 Uiso 0.541(4) 1 calc PR A 1
H41B H 0.5021 1.0335 0.1062 0.065 Uiso 0.541(4) 1 calc PR A 1
C42 C 0.5719(6) 1.1793(8) 0.0816(3) 0.082(4) Uani 0.541(4) 1 d PD A 1
H42A H 0.5400 1.2412 0.0983 0.099 Uiso 0.541(4) 1 calc PR A 1
H42B H 0.6371 1.1617 0.1008 0.099 Uiso 0.541(4) 1 calc PR A 1
O4A O 0.4855(4) 1.1925(5) 0.06875(19) 0.0613(19) Uani 0.459(4) 1 d PD A 2
O5A O 0.5927(5) 1.3287(6) 0.00960(19) 0.064(2) Uani 0.459(4) 1 d PD A 2
O6A O 0.5533(4) 1.3075(5) -0.09175(19) 0.0528(17) Uani 0.459(4) 1 d PD A 2
O7A O 0.3671(4) 1.2148(5) -0.1330(2) 0.0489(18) Uani 0.459(4) 1 d PD A 2
O8A O 0.2686(5) 1.0592(5) -0.0801(3) 0.061(2) Uani 0.459(4) 1 d PD A 2
O9A O 0.3511(4) 1.0554(5) 0.0122(2) 0.0611(19) Uani 0.459(4) 1 d PD A 2
C31A C 0.5675(6) 1.2658(9) 0.0858(3) 0.070(3) Uani 0.459(4) 1 d PD A 2
H31C H 0.6013 1.2348 0.1170 0.084 Uiso 0.459(4) 1 calc PR A 2
H31D H 0.5451 1.3487 0.0907 0.084 Uiso 0.459(4) 1 calc PR A 2
C32A C 0.6381(6) 1.2693(10) 0.0524(3) 0.054(3) Uani 0.459(4) 1 d PDU A 2
H32C H 0.6980 1.3132 0.0671 0.065 Uiso 0.459(4) 1 calc PR A 2
H32D H 0.6568 1.1863 0.0451 0.065 Uiso 0.459(4) 1 calc PR A 2
C33A C 0.6610(8) 1.3602(15) -0.0190(3) 0.069(5) Uani 0.459(4) 1 d PDU A 2
H33C H 0.7025 1.2896 -0.0225 0.083 Uiso 0.459(4) 1 calc PR A 2
H33D H 0.7038 1.4253 -0.0033 0.083 Uiso 0.459(4) 1 calc PR A 2
C34A C 0.6097(8) 1.4018(8) -0.0673(3) 0.067(4) Uani 0.459(4) 1 d PD A 2
H34C H 0.5667 1.4709 -0.0638 0.081 Uiso 0.459(4) 1 calc PR A 2
H34D H 0.6587 1.4290 -0.0861 0.081 Uiso 0.459(4) 1 calc PR A 2
C35A C 0.5018(14) 1.3429(13) -0.1371(5) 0.095(7) Uani 0.459(4) 1 d PD A 2
H35C H 0.5483 1.3680 -0.1575 0.114 Uiso 0.459(4) 1 calc PR A 2
H35D H 0.4583 1.4117 -0.1339 0.114 Uiso 0.459(4) 1 calc PR A 2
C36A C 0.4420(7) 1.2353(9) -0.1590(4) 0.066(4) Uani 0.459(4) 1 d PDU A 2
H36C H 0.4135 1.2520 -0.1927 0.079 Uiso 0.459(4) 1 calc PR A 2
H36D H 0.4842 1.1632 -0.1577 0.079 Uiso 0.459(4) 1 calc PR A 2
C37A C 0.2952(9) 1.1318(11) -0.1545(4) 0.082(6) Uani 0.459(4) 1 d PD A 2
H37C H 0.3255 1.0527 -0.1586 0.098 Uiso 0.459(4) 1 calc PR A 2
H37D H 0.2627 1.1614 -0.1861 0.098 Uiso 0.459(4) 1 calc PR A 2
C38A C 0.2218(7) 1.1196(11) -0.1220(4) 0.104(7) Uani 0.459(4) 1 d PD A 2
H38C H 0.1991 1.2002 -0.1139 0.125 Uiso 0.459(4) 1 calc PR A 2
H38D H 0.1644 1.0729 -0.1379 0.125 Uiso 0.459(4) 1 calc PR A 2
C39A C 0.2082(8) 1.0620(17) -0.0449(4) 0.103(6) Uani 0.459(4) 1 d PD A 2
H39C H 0.1445 1.0231 -0.0571 0.124 Uiso 0.459(4) 1 calc PR A 2
H39D H 0.1962 1.1462 -0.0361 0.124 Uiso 0.459(4) 1 calc PR A 2
C40A C 0.2630(7) 0.9938(10) -0.0020(4) 0.078(5) Uani 0.459(4) 1 d PDU A 2
H40C H 0.2248 0.9929 0.0239 0.094 Uiso 0.459(4) 1 calc PR A 2
H40D H 0.2752 0.9097 -0.0107 0.094 Uiso 0.459(4) 1 calc PR A 2
C41A C 0.4081(7) 1.0065(10) 0.0536(3) 0.074(5) Uani 0.459(4) 1 d PD A 2
H41C H 0.4177 0.9191 0.0494 0.089 Uiso 0.459(4) 1 calc PR A 2
H41D H 0.3748 1.0179 0.0810 0.089 Uiso 0.459(4) 1 calc PR A 2
C42A C 0.5059(8) 1.0706(9) 0.0626(7) 0.120(11) Uani 0.459(4) 1 d PD A 2
H42C H 0.5484 1.0382 0.0915 0.144 Uiso 0.459(4) 1 calc PR A 2
H42D H 0.5393 1.0601 0.0353 0.144 Uiso 0.459(4) 1 calc PR A 2
O10 O 0.26756(15) 0.45649(19) -0.09850(7) 0.0480(6) Uani 1 1 d . B 2
O11 O 0.20695(15) 0.37861(19) -0.03957(7) 0.0479(6) Uani 1 1 d . B 2
C43 C 0.1962(2) 0.4268(3) -0.08026(11) 0.0401(8) Uani 1 1 d . B 2
C44 C 0.0946(2) 0.4409(3) -0.10851(11) 0.0536(9) Uani 1 1 d . B 2
H44A H 0.0952 0.4992 -0.1342 0.080 Uiso 1 1 calc R B 2
H44B H 0.0511 0.4698 -0.0877 0.080 Uiso 1 1 calc R B 2
H44C H 0.0710 0.3630 -0.1221 0.080 Uiso 1 1 calc R B 2
O12 O 0.26058(13) 0.51289(17) -0.18708(6) 0.0408(5) Uani 1 1 d . C 2
H12A H 0.2595 0.4949 -0.1527 0.061 Uiso 1 1 d R C 2
H12B H 0.2757 0.6040 -0.1883 0.061 Uiso 1 1 d R C 2
N1 N 0.39145(16) 1.2707(2) -0.03311(8) 0.0450(7) Uani 1 1 d . D 2
H1B H 0.4497 1.2960 -0.0271 0.068 Uiso 1 1 d R D 2
H1C H 0.3801 1.2487 -0.0614 0.068 Uiso 1 1 d R D 2
H1D H 0.3413 1.3145 -0.0332 0.068 Uiso 1 1 d R D 2
H1E H 0.3836 1.2053 -0.0173 0.068 Uiso 1 1 d R D 2

loop_
_atom_site_aniso_label
_atom_site_aniso_U_11
_atom_site_aniso_U_22
_atom_site_aniso_U_33
_atom_site_aniso_U_23
_atom_site_aniso_U_13
_atom_site_aniso_U_12
O1 0.0576(15) 0.0303(12) 0.0444(12) -0.0099(10) 0.0187(11) -0.0077(10)
O2 0.0270(12) 0.0403(13) 0.0426(12) 0.0001(10) 0.0014(10) -0.0063(10)
O3 0.0305(12) 0.0386(13) 0.0606(14) 0.0123(11) 0.0151(11) 0.0070(10)
C1 0.0286(17) 0.0260(16) 0.0239(15) 0.0012(13) 0.0021(13) -0.0002(14)
C2 0.0238(16) 0.0310(17) 0.0260(15) 0.0009(13) 0.0050(13) 0.0034(13)
C3 0.0264(16) 0.0250(16) 0.0240(15) 0.0027(13) 0.0008(13) -0.0001(13)
C4 0.0302(17) 0.0266(16) 0.0247(15) -0.0001(13) 0.0024(13) -0.0009(14)
C5 0.0242(16) 0.0293(17) 0.0256(15) 0.0044(13) 0.0034(13) -0.0008(13)
C6 0.0273(17) 0.0295(17) 0.0271(16) -0.0011(14) 0.0009(13) -0.0063(14)
C7 0.0232(16) 0.0285(17) 0.0282(16) -0.0054(14) 0.0057(13) -0.0031(13)
C8 0.0296(17) 0.0265(17) 0.0285(16) 0.0000(14) 0.0064(14) -0.0028(13)
C9 0.0316(18) 0.0246(17) 0.0368(18) 0.0022(14) 0.0065(14) -0.0019(14)
C10 0.0316(18) 0.0283(18) 0.0360(18) -0.0050(15) 0.0085(15) -0.0080(14)
C11 0.0370(18) 0.0379(19) 0.0222(15) -0.0043(14) 0.0069(14) -0.0122(15)
C12 0.0317(18) 0.0310(18) 0.0340(17) 0.0009(15) 0.0067(14) -0.0069(14)
C13 0.053(2) 0.0385(19) 0.0352(18) -0.0015(15) -0.0006(16) -0.0073(17)
C14 0.055(2) 0.0349(19) 0.0347(18) 0.0011(15) 0.0057(16) -0.0035(16)
C15 0.0238(16) 0.0269(17) 0.0278(15) -0.0067(13) 0.0041(13) 0.0011(13)
C16 0.0280(17) 0.0282(17) 0.0263(15) -0.0029(13) 0.0051(14) 0.0013(14)
C17 0.0323(18) 0.0249(17) 0.0354(17) -0.0010(14) 0.0100(15) 0.0012(14)
C18 0.0230(16) 0.0305(18) 0.0317(16) -0.0062(14) 0.0041(14) -0.0006(14)
C19 0.0262(17) 0.0327(18) 0.0313(16) -0.0016(14) 0.0001(14) 0.0028(14)
C20 0.0276(17) 0.0269(17) 0.0295(16) -0.0008(13) 0.0044(14) -0.0002(14)
C21 0.0386(18) 0.0330(18) 0.0399(18) -0.0017(15) 0.0086(15) -0.0019(15)
C22 0.0350(18) 0.0334(18) 0.0408(18) 0.0048(15) -0.0016(15) -0.0048(15)
C23 0.0261(16) 0.0264(17) 0.0268(15) 0.0000(13) 0.0015(13) -0.0019(13)
C24 0.0259(17) 0.0281(17) 0.0303(16) 0.0006(13) 0.0004(14) -0.0009(13)
C25 0.0250(17) 0.0337(18) 0.0354(17) 0.0007(14) 0.0072(14) -0.0051(14)
C26 0.0268(17) 0.0277(17) 0.0396(18) 0.0009(14) 0.0022(15) -0.0019(14)
C27 0.0285(17) 0.0332(18) 0.0339(17) 0.0068(14) 0.0002(14) 0.0000(14)
C28 0.0288(17) 0.0263(17) 0.0324(17) -0.0022(13) 0.0003(14) -0.0066(14)
C29 0.045(2) 0.044(2) 0.0375(18) 0.0112(16) 0.0119(16) 0.0088(16)
C30 0.0395(19) 0.0398(19) 0.0331(17) 0.0076(15) 0.0034(15) 0.0015(15)
O4 0.046(3) 0.059(4) 0.080(4) -0.025(3) -0.008(3) 0.013(3)
O5 0.054(4) 0.085(4) 0.151(6) -0.014(4) 0.065(4) -0.025(3)
O6 0.102(6) 0.074(5) 0.062(4) 0.009(4) 0.018(4) 0.036(4)
O7 0.093(6) 0.059(4) 0.049(4) -0.018(3) -0.001(4) 0.013(4)
O8 0.081(5) 0.046(3) 0.068(4) -0.003(3) 0.021(4) -0.006(3)
O9 0.103(5) 0.047(4) 0.050(3) 0.000(3) 0.038(4) 0.002(4)
C31 0.107(10) 0.075(8) 0.114(11) -0.044(8) 0.042(9) -0.041(7)
C32 0.042(7) 0.102(10) 0.180(13) -0.056(9) 0.057(8) -0.059(7)
C33 0.075(11) 0.131(14) 0.27(2) 0.040(14) 0.071(12) -0.039(10)
C34 0.099(10) 0.069(10) 0.097(8) 0.048(7) 0.055(7) 0.015(7)
C35 0.148(11) 0.055(7) 0.045(6) 0.015(5) 0.015(8) 0.058(7)
C36 0.142(15) 0.106(10) 0.031(6) -0.009(7) -0.014(8) 0.055(9)
C37 0.061(7) 0.080(8) 0.089(8) -0.041(6) -0.008(6) -0.008(6)
C38 0.037(6) 0.048(6) 0.113(10) -0.024(7) -0.002(7) -0.013(5)
C39 0.123(11) 0.076(9) 0.158(12) -0.024(8) 0.107(10) -0.045(8)
C40 0.120(12) 0.049(6) 0.110(9) -0.010(7) 0.087(9) -0.003(8)
C41 0.068(7) 0.057(7) 0.041(6) -0.002(5) 0.021(4) 0.008(6)
C42 0.066(7) 0.111(9) 0.062(6) -0.031(7) -0.007(5) 0.045(7)
O4A 0.072(5) 0.051(4) 0.067(4) 0.010(3) 0.029(4) 0.000(4)
O5A 0.083(5) 0.071(5) 0.033(4) -0.004(4) -0.003(4) 0.005(4)
O6A 0.046(4) 0.049(4) 0.068(4) 0.001(3) 0.023(3) 0.009(3)
O7A 0.042(4) 0.065(4) 0.036(4) -0.025(4) -0.003(3) 0.019(3)
O8A 0.029(4) 0.050(4) 0.105(7) -0.025(4) 0.015(4) 0.000(3)
O9A 0.057(4) 0.063(4) 0.072(5) 0.021(4) 0.032(4) 0.008(3)
C31A 0.063(7) 0.091(8) 0.051(6) -0.009(6) -0.001(5) 0.010(6)
C32A 0.047(5) 0.052(6) 0.056(5) -0.011(5) -0.009(4) -0.007(5)
C33A 0.050(7) 0.053(7) 0.104(8) 0.001(6) 0.015(6) -0.005(5)
C34A 0.047(8) 0.021(6) 0.141(10) 0.004(7) 0.037(8) 0.022(6)
C35A 0.089(12) 0.043(11) 0.170(18) 0.057(11) 0.066(11) 0.016(8)
C36A 0.097(8) 0.059(7) 0.041(7) 0.009(5) 0.008(6) 0.050(6)
C37A 0.098(14) 0.042(7) 0.079(12) -0.041(7) -0.055(8) 0.036(7)
C38A 0.034(7) 0.087(10) 0.175(17) -0.095(10) -0.022(9) 0.002(7)
C39A 0.019(7) 0.145(14) 0.135(14) -0.024(12) -0.013(8) 0.020(7)
C40A 0.063(7) 0.061(7) 0.122(9) 0.005(7) 0.046(7) 0.012(5)
C41A 0.101(12) 0.071(10) 0.071(8) 0.029(7) 0.070(9) 0.033(9)
C42A 0.18(2) 0.130(18) 0.055(11) 0.058(9) 0.032(10) 0.112(17)
O10 0.0418(14) 0.0585(15) 0.0443(13) 0.0012(11) 0.0097(11) -0.0097(12)
O11 0.0477(14) 0.0585(15) 0.0403(13) 0.0049(12) 0.0151(11) 0.0029(11)
C43 0.042(2) 0.039(2) 0.041(2) 0.0006(17) 0.0141(18) -0.0063(16)
C44 0.044(2) 0.062(2) 0.054(2) 0.0096(19) 0.0086(18) -0.0072(18)
O12 0.0418(13) 0.0422(13) 0.0381(12) 0.0019(10) 0.0067(10) -0.0030(10)
N1 0.0334(15) 0.0593(19) 0.0415(15) -0.0017(14) 0.0050(13) -0.0058(13)

loop_
_atom_type_symbol
_atom_type_description
_atom_type_scat_dispersion_real
_atom_type_scat_dispersion_imag
_atom_type_scat_source
C C 0.0033 0.0016 'International Tables Vol C Tables 4.2.6.8 and 6.1.1.4'
H H 0.0000 0.0000 'International Tables Vol C Tables 4.2.6.8 and 6.1.1.4'
O O 0.0106 0.0060 'International Tables Vol C Tables 4.2.6.8 and 6.1.1.4'
N N 0.0061 0.0033 'International Tables Vol C Tables 4.2.6.8 and 6.1.1.4'

loop_
_geom_angle_atom_site_label_1
_geom_angle_atom_site_label_2
_geom_angle_atom_site_label_3
_geom_angle
C10 O1 H1A 109.5
C18 O2 H2A 109.5
C26 O3 H3A 109.5
C2 C1 C6 117.9(3)
C2 C1 C7 120.4(2)
C6 C1 C7 121.7(2)
C1 C2 C3 122.3(3)
C1 C2 H2B 118.8
C3 C2 H2B 118.8
C4 C3 C2 118.1(2)
C4 C3 C15 121.8(2)
C2 C3 C15 120.1(2)
C3 C4 C5 121.7(3)
C3 C4 H4A 119.2
C5 C4 H4A 119.2
C4 C5 C6 118.8(3)
C4 C5 C23 120.8(2)
C6 C5 C23 120.4(2)
C1 C6 C5 121.2(3)
C1 C6 H6A 119.4
C5 C6 H6A 119.4
C12 C7 C8 119.4(3)
C12 C7 C1 121.0(3)
C8 C7 C1 119.6(2)
C9 C8 C7 120.0(2)
C9 C8 C14 118.8(3)
C7 C8 C14 121.2(2)
C8 C9 C10 121.1(3)
C8 C9 H9A 119.5
C10 C9 H9A 119.5
O1 C10 C11 123.4(2)
O1 C10 C9 118.2(3)
C11 C10 C9 118.4(3)
C10 C11 C12 121.9(3)
C10 C11 H11A 119.1
C12 C11 H11A 119.1
C11 C12 C7 119.1(3)
C11 C12 C13 118.8(2)
C7 C12 C13 122.1(3)
C12 C13 H13A 109.5
C12 C13 H13B 109.5
H13A C13 H13B 109.5
C12 C13 H13C 109.5
H13A C13 H13C 109.5
H13B C13 H13C 109.5
C8 C14 H14A 109.5
C8 C14 H14B 109.5
H14A C14 H14B 109.5
C8 C14 H14C 109.5
H14A C14 H14C 109.5
H14B C14 H14C 109.5
C20 C15 C16 119.3(2)
C20 C15 C3 120.1(2)
C16 C15 C3 120.6(2)
C17 C16 C15 119.1(3)
C17 C16 C21 118.5(3)
C15 C16 C21 122.4(2)
C18 C17 C16 121.4(3)
C18 C17 H17A 119.3
C16 C17 H17A 119.3
C19 C18 O2 122.3(2)
C19 C18 C17 119.8(3)
O2 C18 C17 118.0(3)
C18 C19 C20 120.5(3)
C18 C19 H19A 119.8
C20 C19 H19A 119.8
C19 C20 C15 119.9(3)
C19 C20 C22 117.8(2)
C15 C20 C22 122.3(2)
C16 C21 H21A 109.5
C16 C21 H21B 109.5
H21A C21 H21B 109.5
C16 C21 H21C 109.5
H21A C21 H21C 109.5
H21B C21 H21C 109.5
C20 C22 H22A 109.5
C20 C22 H22B 109.5
H22A C22 H22B 109.5
C20 C22 H22C 109.5
H22A C22 H22C 109.5
H22B C22 H22C 109.5
C24 C23 C28 119.6(3)
C24 C23 C5 119.7(2)
C28 C23 C5 120.7(2)
C25 C24 C23 119.9(3)
C25 C24 C29 119.3(3)
C23 C24 C29 120.8(3)
C26 C25 C24 120.2(3)
C26 C25 H25A 119.9
C24 C25 H25A 119.9
C25 C26 O3 121.9(3)
C25 C26 C27 120.0(3)
O3 C26 C27 118.1(3)
C26 C27 C28 121.1(3)
C26 C27 H27A 119.5
C28 C27 H27A 119.5
C27 C28 C23 119.2(3)
C27 C28 C30 120.4(3)
C23 C28 C30 120.4(3)
C24 C29 H29A 109.5
C24 C29 H29B 109.5
H29A C29 H29B 109.5
C24 C29 H29C 109.5
H29A C29 H29C 109.5
H29B C29 H29C 109.5
C28 C30 H30A 109.5
C28 C30 H30B 109.5
H30A C30 H30B 109.5
C28 C30 H30C 109.5
H30A C30 H30C 109.5
H30B C30 H30C 109.5
C42 O4 C31 108.3(6)
C33 O5 C32 111.6(7)
C34 O6 C35 113.5(7)
C36 O7 C37 113.7(6)
C39 O8 C38 113.6(7)
C41 O9 C40 107.8(6)
O4 C31 C32 107.6(7)
O4 C31 H31A 110.2
C32 C31 H31A 110.2
O4 C31 H31B 110.2
C32 C31 H31B 110.2
H31A C31 H31B 108.5
O5 C32 C31 109.0(8)
O5 C32 H32A 109.9
C31 C32 H32A 109.9
O5 C32 H32B 109.9
C31 C32 H32B 109.9
H32A C32 H32B 108.3
O5 C33 C34 112.7(9)
O5 C33 H33A 109.1
C34 C33 H33A 109.1
O5 C33 H33B 109.1
C34 C33 H33B 109.1
H33A C33 H33B 107.8
O6 C34 C33 115.0(9)
O6 C34 H34A 108.5
C33 C34 H34A 108.5
O6 C34 H34B 108.5
C33 C34 H34B 108.5
H34A C34 H34B 107.5
O6 C35 C36 112.0(8)
O6 C35 H35A 109.2
C36 C35 H35A 109.2
O6 C35 H35B 109.2
C36 C35 H35B 109.2
H35A C35 H35B 107.9
O7 C36 C35 109.9(8)
O7 C36 H36A 109.7
C35 C36 H36A 109.7
O7 C36 H36B 109.7
C35 C36 H36B 109.7
H36A C36 H36B 108.2
O7 C37 C38 109.3(7)
O7 C37 H37A 109.8
C38 C37 H37A 109.8
O7 C37 H37B 109.8
C38 C37 H37B 109.8
H37A C37 H37B 108.3
O8 C38 C37 109.2(8)
O8 C38 H38A 109.8
C37 C38 H38A 109.8
O8 C38 H38B 109.8
C37 C38 H38B 109.8
H38A C38 H38B 108.3
O8 C39 C40 107.6(7)
O8 C39 H39A 110.2
C40 C39 H39A 110.2
O8 C39 H39B 110.2
C40 C39 H39B 110.2
H39A C39 H39B 108.5
O9 C40 C39 106.6(7)
O9 C40 H40A 110.4
C39 C40 H40A 110.4
O9 C40 H40B 110.4
C39 C40 H40B 110.4
H40A C40 H40B 108.6
O9 C41 C42 105.6(6)
O9 C41 H41A 110.6
C42 C41 H41A 110.6
O9 C41 H41B 110.6
C42 C41 H41B 110.6
H41A C41 H41B 108.7
O4 C42 C41 108.4(7)
O4 C42 H42A 110.0
C41 C42 H42A 110.0
O4 C42 H42B 110.0
C41 C42 H42B 110.0
H42A C42 H42B 108.4
C42A O4A C31A 115.5(7)
C33A O5A C32A 111.9(7)
C34A O6A C35A 112.8(6)
C36A O7A C37A 114.2(7)
C38A O8A C39A 110.3(6)
C40A O9A C41A 112.6(7)
O4A C31A C32A 112.2(7)
O4A C31A H31C 109.2
C32A C31A H31C 109.2
O4A C31A H31D 109.2
C32A C31A H31D 109.2
H31C C31A H31D 107.9
O5A C32A C31A 108.8(7)
O5A C32A H32C 109.9
C31A C32A H32C 109.9
O5A C32A H32D 109.9
C31A C32A H32D 109.9
H32C C32A H32D 108.3
O5A C33A C34A 110.7(8)
O5A C33A H33C 109.5
C34A C33A H33C 109.5
O5A C33A H33D 109.5
C34A C33A H33D 109.5
H33C C33A H33D 108.1
O6A C34A C33A 110.6(8)
O6A C34A H34C 109.5
C33A C34A H34C 109.5
O6A C34A H34D 109.5
C33A C34A H34D 109.5
H34C C34A H34D 108.1
O6A C35A C36A 107.7(8)
O6A C35A H35C 110.2
C36A C35A H35C 110.2
O6A C35A H35D 110.2
C36A C35A H35D 110.2
H35C C35A H35D 108.5
O7A C36A C35A 108.2(10)
O7A C36A H36C 110.1
C35A C36A H36C 110.1
O7A C36A H36D 110.1
C35A C36A H36D 110.1
H36C C36A H36D 108.4
O7A C37A C38A 107.3(8)
O7A C37A H37C 110.3
C38A C37A H37C 110.3
O7A C37A H37D 110.3
C38A C37A H37D 110.3
H37C C37A H37D 108.5
O8A C38A C37A 107.7(8)
O8A C38A H38C 110.2
C37A C38A H38C 110.2
O8A C38A H38D 110.2
C37A C38A H38D 110.2
H38C C38A H38D 108.5
O8A C39A C40A 106.6(8)
O8A C39A H39C 110.4
C40A C39A H39C 110.4
O8A C39A H39D 110.4
C40A C39A H39D 110.4
H39C C39A H39D 108.6
O9A C40A C39A 105.9(8)
O9A C40A H40C 110.6
C39A C40A H40C 110.6
O9A C40A H40D 110.6
C39A C40A H40D 110.6
H40C C40A H40D 108.7
O9A C41A C42A 108.1(8)
O9A C41A H41C 110.1
C42A C41A H41C 110.1
O9A C41A H41D 110.1
C42A C41A H41D 110.1
H41C C41A H41D 108.4
O4A C42A C41A 106.2(9)
O4A C42A H42C 110.5
C41A C42A H42C 110.5
O4A C42A H42D 110.5
C41A C42A H42D 110.5
H42C C42A H42D 108.7
O10 C43 O11 122.0(3)
O10 C43 C44 119.4(3)
O11 C43 C44 118.5(3)
C43 C44 H44A 109.5
C43 C44 H44B 109.5
H44A C44 H44B 109.5
C43 C44 H44C 109.5
H44A C44 H44C 109.5
H44B C44 H44C 109.5
H12A O12 H12B 105.6
H1B N1 H1C 107.2
H1B N1 H1D 124.5
H1C N1 H1D 99.1
H1B N1 H1E 112.3
H1C N1 H1E 104.0
H1D N1 H1E 107.1

loop_
_geom_bond_atom_site_label_1
_geom_bond_atom_site_label_2
_geom_bond_distance
O1 C10 1.364(3)
O1 H1A 0.8400
O2 C18 1.379(3)
O2 H2A 0.8400
O3 C26 1.380(3)
O3 H3A 0.8400
C1 C2 1.391(3)
C1 C6 1.395(4)
C1 C7 1.500(4)
C2 C3 1.394(3)
C2 H2B 0.9500
C3 C4 1.385(4)
C3 C15 1.494(4)
C4 C5 1.390(4)
C4 H4A 0.9500
C5 C6 1.399(4)
C5 C23 1.498(4)
C6 H6A 0.9500
C7 C12 1.401(4)
C7 C8 1.402(4)
C8 C9 1.385(4)
C8 C14 1.513(4)
C9 C10 1.392(4)
C9 H9A 0.9500
C10 C11 1.383(4)
C11 C12 1.392(4)
C11 H11A 0.9500
C12 C13 1.506(4)
C13 H13A 0.9800
C13 H13B 0.9800
C13 H13C 0.9800
C14 H14A 0.9800
C14 H14B 0.9800
C14 H14C 0.9800
C15 C20 1.404(3)
C15 C16 1.408(4)
C16 C17 1.381(4)
C16 C21 1.510(4)
C17 C18 1.381(3)
C17 H17A 0.9500
C18 C19 1.378(4)
C19 C20 1.388(4)
C19 H19A 0.9500
C20 C22 1.510(4)
C21 H21A 0.9800
C21 H21B 0.9800
C21 H21C 0.9800
C22 H22A 0.9800
C22 H22B 0.9800
C22 H22C 0.9800
C23 C24 1.400(4)
C23 C28 1.402(3)
C24 C25 1.392(4)
C24 C29 1.504(4)
C25 C26 1.376(4)
C25 H25A 0.9500
C26 C27 1.381(4)
C27 C28 1.385(4)
C27 H27A 0.9500
C28 C30 1.504(4)
C29 H29A 0.9800
C29 H29B 0.9800
C29 H29C 0.9800
C30 H30A 0.9800
C30 H30B 0.9800
C30 H30C 0.9800
O4 C42 1.415(7)
O4 C31 1.429(7)
O5 C33 1.411(8)
O5 C32 1.424(8)
O6 C34 1.395(8)
O6 C35 1.412(7)
O7 C36 1.399(8)
O7 C37 1.400(7)
O8 C39 1.401(8)
O8 C38 1.409(7)
O9 C41 1.404(7)
O9 C40 1.421(8)
C31 C32 1.509(8)
C31 H31A 0.9900
C31 H31B 0.9900
C32 H32A 0.9900
C32 H32B 0.9900
C33 C34 1.498(8)
C33 H33A 0.9900
C33 H33B 0.9900
C34 H34A 0.9900
C34 H34B 0.9900
C35 C36 1.496(8)
C35 H35A 0.9900
C35 H35B 0.9900
C36 H36A 0.9900
C36 H36B 0.9900
C37 C38 1.519(8)
C37 H37A 0.9900
C37 H37B 0.9900
C38 H38A 0.9900
C38 H38B 0.9900
C39 C40 1.501(8)
C39 H39A 0.9900
C39 H39B 0.9900
C40 H40A 0.9900
C40 H40B 0.9900
C41 C42 1.513(8)
C41 H41A 0.9900
C41 H41B 0.9900
C42 H42A 0.9900
C42 H42B 0.9900
O4A C42A 1.400(9)
O4A C31A 1.414(7)
O5A C33A 1.409(8)
O5A C32A 1.430(7)
O6A C34A 1.413(8)
O6A C35A 1.417(8)
O7A C36A 1.408(8)
O7A C37A 1.415(8)
O8A C38A 1.424(8)
O8A C39A 1.429(8)
O9A C40A 1.398(8)
O9A C41A 1.406(8)
C31A C32A 1.497(8)
C31A H31C 0.9900
C31A H31D 0.9900
C32A H32C 0.9900
C32A H32D 0.9900
C33A C34A 1.509(8)
C33A H33C 0.9900
C33A H33D 0.9900
C34A H34C 0.9900
C34A H34D 0.9900
C35A C36A 1.524(9)
C35A H35C 0.9900
C35A H35D 0.9900
C36A H36C 0.9900
C36A H36D 0.9900
C37A C38A 1.511(8)
C37A H37C 0.9900
C37A H37D 0.9900
C38A H38C 0.9900
C38A H38D 0.9900
C39A C40A 1.520(9)
C39A H39C 0.9900
C39A H39D 0.9900
C40A H40C 0.9900
C40A H40D 0.9900
C41A C42A 1.516(9)
C41A H41C 0.9900
C41A H41D 0.9900
C42A H42C 0.9900
C42A H42D 0.9900
O10 C43 1.250(3)
O11 C43 1.265(3)
C43 C44 1.503(4)
C44 H44A 0.9800
C44 H44B 0.9800
C44 H44C 0.9800
O12 H12A 1.0062
O12 H12B 1.0351
N1 H1B 0.8457
N1 H1C 0.8324
N1 H1D 0.8509
N1 H1E 0.8733
